data_2204852
loop_
_publ_author_name
'Fu-You Pan'
'Jian-Guo Yang'

_publ_section_title
;
 3-[(2-Chlorophenyl)methylenehydrazinocarbonyl]-1<i>H</i>-1,2,4-triazole
;
_journal_issue 1
_journal_name_full 'Acta Crystallographica Section E'
_journal_page_first o63
_journal_page_last o64
_journal_paper_doi 10.1107/S1600536804027151
_journal_volume 61
_journal_year 2005
_chemical_formula_iupac 'C10 H8 Cl N5 O'
_chemical_formula_moiety 'C10 H8 Cl N5 O'
_chemical_formula_sum 'C10 H8 Cl N5 O'
_chemical_formula_weight 249.66
_chemical_name_systematic
;
3-[(2-Chlorophenyl)methylenehydrazinocarbonyl]-1H-1,2,4-triazole
;
_space_group_IT_number 14
_symmetry_cell_setting monoclinic
_symmetry_space_group_name_Hall '-P 2ybc'
_symmetry_space_group_name_H-M 'P 1 21/c 1'
_atom_sites_solution_hydrogens geom
_atom_sites_solution_primary direct
_atom_sites_solution_secondary difmap
_audit_creation_method SHELXL-97
_cell_angle_alpha 90.00
_cell_angle_beta 98.607(3)
_cell_angle_gamma 90.00
_cell_formula_units_Z 4
_cell_length_a 19.395(3)
_cell_length_b 7.5786(11)
_cell_length_c 7.3930(11)
_cell_measurement_reflns_used 1143
_cell_measurement_temperature 293(2)
_cell_measurement_theta_max 45.804
_cell_measurement_theta_min 5.780
_cell_volume 1074.4(3)
_computing_cell_refinement 'SAINT (Bruker, 2002)'
_computing_data_collection 'SMART (Bruker, 2002)'
_computing_data_reduction SAINT
_computing_molecular_graphics SHELXTL
_computing_publication_material SHELXTL
_computing_structure_refinement SHELXTL
_computing_structure_solution 'SHELXTL (Bruker, 2002)'
_diffrn_ambient_temperature 293(2)
_diffrn_measured_fraction_theta_full 0.996
_diffrn_measured_fraction_theta_max 0.996
_diffrn_measurement_device_type 'Bruker APEX area-detector'
_diffrn_measurement_method '\f and \w'
_diffrn_radiation_monochromator graphite
_diffrn_radiation_source 'fine-focus sealed tube'
_diffrn_radiation_type MoK\a
_diffrn_radiation_wavelength 0.71073
_diffrn_reflns_av_R_equivalents 0.0774
_diffrn_reflns_av_sigmaI/netI 0.0689
_diffrn_reflns_limit_h_max 23
_diffrn_reflns_limit_h_min -24
_diffrn_reflns_limit_k_max 8
_diffrn_reflns_limit_k_min -9
_diffrn_reflns_limit_l_max 8
_diffrn_reflns_limit_l_min -9
_diffrn_reflns_number 6121
_diffrn_reflns_theta_full 27.00
_diffrn_reflns_theta_max 27.00
_diffrn_reflns_theta_min 2.12
_diffrn_standards_decay_% 0
_diffrn_standards_interval_time 0
_diffrn_standards_number 0
_exptl_absorpt_coefficient_mu 0.346
_exptl_absorpt_correction_T_max 1.000
_exptl_absorpt_correction_T_min 0.508
_exptl_absorpt_correction_type multi-scan
_exptl_absorpt_process_details '(SADABS; Bruker, 2002)'
_exptl_crystal_colour colourless
_exptl_crystal_density_diffrn 1.543
_exptl_crystal_density_method 'not measured'
_exptl_crystal_description Block
_exptl_crystal_F_000 512
_exptl_crystal_size_max 0.516
_exptl_crystal_size_mid 0.178
_exptl_crystal_size_min 0.075
_refine_diff_density_max 0.298
_refine_diff_density_min -0.366
_refine_ls_extinction_method none
_refine_ls_goodness_of_fit_ref 0.995
_refine_ls_hydrogen_treatment refall
_refine_ls_matrix_type full
_refine_ls_number_parameters 186
_refine_ls_number_reflns 2340
_refine_ls_number_restraints 0
_refine_ls_restrained_S_all 0.995
_refine_ls_R_factor_all 0.0950
_refine_ls_R_factor_gt 0.0597
_refine_ls_shift/su_max 0.000
_refine_ls_shift/su_mean 0.000
_refine_ls_structure_factor_coef Fsqd
_refine_ls_weighting_details 'calc w = 1/[\s^2^(Fo^2^)+(0.0565P)^2^] where P = (Fo^2^+2Fc^2^)/3'
_refine_ls_weighting_scheme calc
_refine_ls_wR_factor_gt 0.1228
_refine_ls_wR_factor_ref 0.1378
_reflns_number_gt 1504
_reflns_number_total 2340
_reflns_threshold_expression I>2\s(I)
_cod_data_source_file ci6470.cif
_cod_data_source_block I
_cod_original_sg_symbol_H-M 'P 21/c'
_cod_database_code 2204852
_cod_database_fobs_code 2204852

loop_
_symmetry_equiv_pos_as_xyz
'x, y, z'
'-x, y+1/2, -z+1/2'
'-x, -y, -z'
'x, -y-1/2, z-1/2'

loop_
_atom_site_label
_atom_site_fract_x
_atom_site_fract_y
_atom_site_fract_z
_atom_site_U_iso_or_equiv
_atom_site_adp_type
_atom_site_calc_flag
_atom_site_occupancy
_atom_site_type_symbol
Cl 0.06964(4) 0.80783(11) 1.09174(13) 0.0592(3) Uani d 1 Cl
O1 0.40624(11) 0.7657(2) 0.8501(3) 0.0518(6) Uani d 1 O
N1 0.31071(12) 0.8909(3) 0.9416(4) 0.0383(6) Uani d 1 N
N2 0.27928(12) 0.7366(3) 0.9749(3) 0.0385(6) Uani d 1 N
N3 0.36185(12) 1.2233(3) 0.8900(4) 0.0406(6) Uani d 1 N
N4 0.45806(12) 1.1043(3) 0.8001(3) 0.0406(6) Uani d 1 N
N5 0.46123(14) 1.2806(3) 0.7988(4) 0.0451(7) Uani d 1 N
C1 0.37342(14) 0.8946(3) 0.8812(4) 0.0359(7) Uani d 1 C
C2 0.39777(14) 1.0761(3) 0.8570(4) 0.0337(7) Uani d 1 C
C3 0.40527(17) 1.3496(4) 0.8505(4) 0.0430(8) Uani d 1 C
C4 0.21902(16) 0.7507(4) 1.0188(4) 0.0397(7) Uani d 1 C
C5 0.18128(15) 0.5955(4) 1.0691(4) 0.0365(7) Uani d 1 C
C6 0.21322(18) 0.4301(4) 1.0888(4) 0.0436(8) Uani d 1 C
C7 0.1801(2) 0.2863(4) 1.1471(5) 0.0535(9) Uani d 1 C
C8 0.1126(2) 0.3030(5) 1.1854(5) 0.0585(10) Uani d 1 C
C9 0.07951(18) 0.4613(5) 1.1657(4) 0.0516(9) Uani d 1 C
C10 0.11327(16) 0.6066(4) 1.1083(4) 0.0410(7) Uani d 1 C
H1 0.2897(14) 0.982(4) 0.952(4) 0.041(9) Uiso d 1 H
H3 0.3950(13) 1.464(3) 0.856(3) 0.031(7) Uiso d 1 H
H4 0.1969(14) 0.868(3) 1.023(4) 0.044(8) Uiso d 1 H
H5 0.498(2) 1.348(4) 0.764(5) 0.091(13) Uiso d 1 H
H6 0.2583(16) 0.424(4) 1.069(4) 0.056(10) Uiso d 1 H
H7 0.2060(18) 0.174(4) 1.164(5) 0.068(11) Uiso d 1 H
H8 0.0897(16) 0.210(4) 1.222(4) 0.053(9) Uiso d 1 H
H9 0.0337(15) 0.478(4) 1.191(4) 0.049(9) Uiso d 1 H

loop_
_atom_site_aniso_label
_atom_site_aniso_U_11
_atom_site_aniso_U_22
_atom_site_aniso_U_33
_atom_site_aniso_U_12
_atom_site_aniso_U_13
_atom_site_aniso_U_23
Cl 0.0462(5) 0.0639(6) 0.0727(7) 0.0065(4) 0.0263(5) 0.0038(4)
O1 0.0425(13) 0.0275(10) 0.0921(18) 0.0037(9) 0.0322(13) 0.0001(11)
N1 0.0317(14) 0.0258(13) 0.0618(18) -0.0007(11) 0.0216(13) 0.0023(12)
N2 0.0362(14) 0.0320(12) 0.0493(16) -0.0072(10) 0.0132(12) 0.0034(11)
N3 0.0430(15) 0.0259(12) 0.0561(17) 0.0006(10) 0.0177(13) 0.0007(11)
N4 0.0327(14) 0.0348(13) 0.0576(17) -0.0049(10) 0.0175(12) 0.0040(12)
N5 0.0432(16) 0.0350(14) 0.0588(18) -0.0139(12) 0.0130(14) 0.0097(13)
C1 0.0313(16) 0.0341(15) 0.0438(18) -0.0022(12) 0.0105(14) 0.0014(13)
C2 0.0338(16) 0.0293(14) 0.0400(17) 0.0004(12) 0.0117(13) 0.0003(12)
C3 0.052(2) 0.0229(15) 0.055(2) -0.0006(14) 0.0085(16) 0.0028(14)
C4 0.0398(18) 0.0348(16) 0.0472(19) -0.0028(13) 0.0156(15) 0.0022(14)
C5 0.0366(17) 0.0417(16) 0.0327(16) -0.0120(13) 0.0099(13) 0.0009(13)
C6 0.044(2) 0.0443(18) 0.0437(19) -0.0076(14) 0.0109(16) 0.0005(14)
C7 0.067(2) 0.0395(19) 0.056(2) -0.0147(17) 0.0156(19) -0.0009(17)
C8 0.073(3) 0.050(2) 0.055(2) -0.028(2) 0.019(2) 0.0028(18)
C9 0.045(2) 0.066(2) 0.049(2) -0.0205(17) 0.0205(17) -0.0022(17)
C10 0.0374(17) 0.0475(17) 0.0393(18) -0.0028(14) 0.0099(14) -0.0001(14)

loop_
_atom_type_symbol
_atom_type_description
_atom_type_scat_dispersion_real
_atom_type_scat_dispersion_imag
_atom_type_scat_source
C C 0.0033 0.0016 'International Tables Vol C Tables 4.2.6.8 and 6.1.1.4'
H H 0.0000 0.0000 'International Tables Vol C Tables 4.2.6.8 and 6.1.1.4'
N N 0.0061 0.0033 'International Tables Vol C Tables 4.2.6.8 and 6.1.1.4'
O O 0.0106 0.0060 'International Tables Vol C Tables 4.2.6.8 and 6.1.1.4'
Cl Cl 0.1484 0.1585 'International Tables Vol C Tables 4.2.6.8 and 6.1.1.4'

loop_
_geom_angle_atom_site_label_1
_geom_angle_atom_site_label_2
_geom_angle_atom_site_label_3
_geom_angle
C1 N1 N2 121.8(2)
C1 N1 H1 120(2)
N2 N1 H1 118(2)
C4 N2 N1 115.6(2)
C3 N3 C2 101.1(2)
C2 N4 N5 102.0(2)
C3 N5 N4 110.8(2)
C3 N5 H5 124(2)
N4 N5 H5 125(2)
O1 C1 N1 124.7(2)
O1 C1 C2 123.0(2)
N1 C1 C2 112.3(2)
N4 C2 N3 115.3(2)
N4 C2 C1 120.4(2)
N3 C2 C1 124.3(2)
N5 C3 N3 110.7(3)
N5 C3 H3 126.8(16)
N3 C3 H3 122.4(16)
N2 C4 C5 121.0(3)
N2 C4 H4 120.4(16)
C5 C4 H4 118.6(15)
C10 C5 C6 116.8(3)
C10 C5 C4 121.9(3)
C6 C5 C4 121.1(3)
C7 C6 C5 121.8(3)
C7 C6 H6 121.5(18)
C5 C6 H6 116.6(18)
C6 C7 C8 119.6(3)
C6 C7 H7 118.3(19)
C8 C7 H7 122.1(19)
C9 C8 C7 120.2(3)
C9 C8 H8 119(2)
C7 C8 H8 121(2)
C8 C9 C10 120.0(3)
C8 C9 H9 122.7(18)
C10 C9 H9 117.3(18)
C9 C10 C5 121.5(3)
C9 C10 Cl 118.2(2)
C5 C10 Cl 120.2(2)

loop_
_geom_bond_atom_site_label_1
_geom_bond_atom_site_label_2
_geom_bond_distance
_geom_bond_publ_flag
Cl C10 1.740(3) ?
O1 C1 1.207(3) yes
N1 C1 1.357(3) yes
N1 N2 1.358(3) yes
N1 H1 0.81(3) ?
N2 C4 1.263(4) yes
N3 C3 1.336(4) yes
N3 C2 1.357(3) yes
N4 C2 1.318(3) yes
N4 N5 1.337(3) yes
N5 C3 1.312(4) yes
N5 H5 0.95(4) ?
C1 C2 1.473(3) ?
C3 H3 0.89(2) ?
C4 C5 1.463(4) ?
C4 H4 0.99(3) ?
C5 C10 1.395(4) ?
C5 C6 1.396(4) ?
C6 C7 1.366(4) ?
C6 H6 0.91(3) ?
C7 C8 1.387(5) ?
C7 H7 0.98(3) ?
C8 C9 1.358(5) ?
C8 H8 0.89(3) ?
C9 C10 1.380(4) ?
C9 H9 0.94(3) ?

loop_
_geom_hbond_atom_site_label_D
_geom_hbond_atom_site_label_H
_geom_hbond_atom_site_label_A
_geom_hbond_site_symmetry_A
_geom_hbond_distance_DH
_geom_hbond_distance_HA
_geom_hbond_distance_DA
_geom_hbond_angle_DHA
N5 H5 O1 2_656 0.95(4) 2.23(4) 2.946(3) 131(3)
N5 H5 N4 2_656 0.95(4) 2.20(4) 3.057(3) 150(3)

loop_
_geom_torsion_atom_site_label_1
_geom_torsion_atom_site_label_2
_geom_torsion_atom_site_label_3
_geom_torsion_atom_site_label_4
_geom_torsion
_geom_torsion_publ_flag
C1 N1 N2 C4 -175.4(3) yes
C2 N4 N5 C3 -0.6(3) ?
N2 N1 C1 O1 0.8(5) ?
N2 N1 C1 C2 -179.2(3) ?
N5 N4 C2 N3 0.7(3) ?
N5 N4 C2 C1 -179.2(3) ?
C3 N3 C2 N4 -0.6(4) ?
C3 N3 C2 C1 179.3(3) ?
O1 C1 C2 N4 -0.4(5) ?
N1 C1 C2 N4 179.6(3) ?
O1 C1 C2 N3 179.7(3) ?
N1 C1 C2 N3 -0.3(4) ?
N4 N5 C3 N3 0.3(4) ?
C2 N3 C3 N5 0.1(4) ?
N1 N2 C4 C5 -176.2(3) yes
N2 C4 C5 C10 -176.4(3) yes
N2 C4 C5 C6 6.8(5) yes
C10 C5 C6 C7 -1.3(5) ?
C4 C5 C6 C7 175.7(3) ?
C5 C6 C7 C8 1.0(5) ?
C6 C7 C8 C9 -0.2(6) ?
C7 C8 C9 C10 -0.3(5) ?
C8 C9 C10 C5 0.0(5) ?
C8 C9 C10 Cl -178.1(3) ?
C6 C5 C10 C9 0.7(4) ?
C4 C5 C10 C9 -176.3(3) ?
C6 C5 C10 Cl 178.8(2) ?
C4 C5 C10 Cl 1.9(4) ?

loop_
_cod_related_entry_id
_cod_related_entry_database
_cod_related_entry_code
1 ChemSpider 21173778
